data_2103859
loop_
_publ_author_name
'Bowes, Katharine F.'
'Ferguson, George'
'Lough, Alan J.'
'Glidewell, Christopher'

_publ_section_title
;
 Phosphonopropionic acid as a building block in supramolecular
 chemistry: salts with organic diamines
;
_journal_issue 2
_journal_name_full 'Acta Crystallographica Section B'
_journal_page_first 248
_journal_page_last 262
_journal_paper_doi 10.1107/S0108768102021237
_journal_volume 59
_journal_year 2003
_chemical_formula_moiety 'C10 H10 N3 1+, C3 H6 O5 P 1-, H2 O'
_chemical_formula_sum 'C13 H18 N3 O6 P'
_chemical_formula_weight 343.27
_chemical_name_systematic
;
2,2'-Dipyridylamine--phosphonopropionic acid--water (1/1/1)
;
_space_group_IT_number 42
_symmetry_cell_setting orthorhombic
_symmetry_space_group_name_Hall 'F 2 -2'
_symmetry_space_group_name_H-M 'F m m 2'
_atom_sites_solution_hydrogens geom
_atom_sites_solution_primary direct
_atom_sites_solution_secondary difmap
_cell_angle_alpha 90.00
_cell_angle_beta 90.00
_cell_angle_gamma 90.00
_cell_formula_units_Z 8
_cell_length_a 18.7267(11)
_cell_length_b 22.6805(11)
_cell_length_c 7.0893(4)
_cell_measurement_reflns_used 1703
_cell_measurement_temperature 150.0(10)
_cell_measurement_theta_max 27.51
_cell_measurement_theta_min 3.20
_cell_volume 3011.0(3)
_computing_cell_refinement 'DENZO-SMN (Otwinowski & Minor, 1997)'
_computing_data_collection 'Kappa-CCD server software (Nonius, 1997)'
_computing_data_reduction 'DENZO-SMN (Otwinowski & Minor, 1997)'
_computing_molecular_graphics 'PLATON (Spek, 2002)'
_computing_publication_material 'SHELXL-97 (Sheldrick, 1997a) and PRPKAPPA (Ferguson, 1999)'
_computing_structure_refinement 'SHELXL-97 (Sheldrick, 1997a)'
_computing_structure_solution 'SHELXS-97 (Sheldrick, 1997b)'
_diffrn_ambient_temperature 150.0(10)
_diffrn_measured_fraction_theta_full 0.991
_diffrn_measured_fraction_theta_max 0.991
_diffrn_measurement_device_type Kappa-CCD
_diffrn_measurement_method '\f scans, and \w scans with \k offsets'
_diffrn_radiation_monochromator graphite
_diffrn_radiation_source 'fine-focus sealed X-ray tube'
_diffrn_radiation_type 'Mo K\a'
_diffrn_radiation_wavelength 0.71073
_diffrn_reflns_av_R_equivalents 0.085
_diffrn_reflns_av_sigmaI/netI 0.0951
_diffrn_reflns_limit_h_max 24
_diffrn_reflns_limit_h_min -21
_diffrn_reflns_limit_k_max 28
_diffrn_reflns_limit_k_min -29
_diffrn_reflns_limit_l_max 9
_diffrn_reflns_limit_l_min -9
_diffrn_reflns_number 8696
_diffrn_reflns_theta_full 27.51
_diffrn_reflns_theta_max 27.51
_diffrn_reflns_theta_min 3.20
_diffrn_standards_decay_% 0
_exptl_absorpt_coefficient_mu 0.219
_exptl_absorpt_correction_type none
_exptl_crystal_colour colourless
_exptl_crystal_density_diffrn 1.514
_exptl_crystal_density_method 'not measured'
_exptl_crystal_description needle
_exptl_crystal_F_000 1440
_exptl_crystal_size_max 0.34
_exptl_crystal_size_mid 0.08
_exptl_crystal_size_min 0.08
_refine_diff_density_max 0.186
_refine_diff_density_min -0.256
_refine_ls_abs_structure_details 'Flack (1983); 708 Friedel pairs'
_refine_ls_abs_structure_Flack -0.2(2)
_refine_ls_extinction_coef 0.0030(7)
_refine_ls_extinction_expression Fc^*^=kFc[1+0.001xFc^2^\l^3^/sin(2\q)]^-1/4^
_refine_ls_extinction_method SHELXL
_refine_ls_goodness_of_fit_ref 1.035
_refine_ls_hydrogen_treatment constr
_refine_ls_matrix_type full
_refine_ls_number_parameters 216
_refine_ls_number_reflns 1703
_refine_ls_number_restraints 33
_refine_ls_restrained_S_all 1.072
_refine_ls_R_factor_all 0.0592
_refine_ls_R_factor_gt 0.0449
_refine_ls_shift/su_max 0.000
_refine_ls_shift/su_mean 0.000
_refine_ls_structure_factor_coef Fsqd
_refine_ls_weighting_details 'w=1/[\s^2^(Fo^2^)+(0.0134P)^2^+1.5818P] where P=(Fo^2^+2Fc^2^)/3'
_refine_ls_weighting_scheme calc
_refine_ls_wR_factor_gt 0.1016
_refine_ls_wR_factor_ref 0.1106
_reflns_number_gt 1445
_reflns_number_total 1703
_reflns_threshold_expression >2\s(I)
_cod_data_source_file bm0061.cif
_cod_data_source_block II
_cod_original_sg_symbol_H-M Fmm2
_cod_database_code 2103859
_cod_database_fobs_code 2103859

loop_
_symmetry_equiv_pos_as_xyz
'x, y, z'
'-x, -y, z'
'-x, y, z'
'x, -y, z'
'x, y+1/2, z+1/2'
'-x, -y+1/2, z+1/2'
'-x, y+1/2, z+1/2'
'x, -y+1/2, z+1/2'
'x+1/2, y, z+1/2'
'-x+1/2, -y, z+1/2'
'-x+1/2, y, z+1/2'
'x+1/2, -y, z+1/2'
'x+1/2, y+1/2, z'
'-x+1/2, -y+1/2, z'
'-x+1/2, y+1/2, z'
'x+1/2, -y+1/2, z'

loop_
_atom_site_label
_atom_site_fract_x
_atom_site_fract_y
_atom_site_fract_z
_atom_site_U_iso_or_equiv
_atom_site_adp_type
_atom_site_calc_flag
_atom_site_refinement_flags
_atom_site_occupancy
_atom_site_disorder_assembly
_atom_site_disorder_group
_atom_site_type_symbol
P1 0.14853(14) 0.03268(12) 0.4885(5) 0.0219(5) Uani d PD 0.50 A -1 P
O3 0.10568(17) 0.04733(14) 0.3037(5) 0.0286(8) Uani d PD 0.50 A -1 O
O4 0.22710(13) 0.04602(11) 0.4613(5) 0.0254(7) Uani d PD 0.50 A -1 O
O5 0.11160(18) 0.06517(13) 0.6473(5) 0.0268(7) Uani d PD 0.50 A -1 O
C1 0.0499(2) -0.1289(2) 0.5803(12) 0.0291(11) Uani d PD 0.50 A -1 C
C2 0.0608(2) -0.06304(17) 0.5606(7) 0.0251(9) Uani d PD 0.50 A -1 C
C3 0.1389(5) -0.0460(4) 0.5290(17) 0.024(3) Uani d PD 0.50 A -1 C
O1 -0.01644(14) -0.14672(14) 0.6123(6) 0.0285(11) Uani d PD 0.50 A -1 O
O2 0.09813(15) -0.16460(12) 0.5694(6) 0.0388(9) Uani d PD 0.50 A -1 O
O6 0.17568(16) 0.04406(13) -0.0095(5) 0.0347(7) Uani d PD 0.50 B -1 O
N1 0.28612(17) 0.15719(17) 0.4770(7) 0.0267(8) Uani d PD 0.50 C -1 N
C11 0.35778(17) 0.15477(10) 0.5228(6) 0.0252(10) Uani d PD 0.50 C -1 C
N12 0.39386(14) 0.20516(12) 0.5483(6) 0.0265(8) Uani d PD 0.50 C -1 N
C13 0.46353(15) 0.20518(11) 0.5914(7) 0.0313(10) Uani d PD 0.50 C -1 C
C14 0.5000 0.15219(10) 0.6111(6) 0.0327(10) Uani d SD 1 C -1 C
C15 0.46341(16) 0.09946(12) 0.5854(7) 0.0305(10) Uani d PD 0.50 C -1 C
C16 0.39126(16) 0.10035(13) 0.5398(6) 0.0274(10) Uani d PD 0.50 C -1 C
C21 0.2448(2) 0.20801(16) 0.4420(11) 0.0264(16) Uani d PD 0.50 C -1 C
N22 0.27667(19) 0.26023(13) 0.4679(6) 0.0272(9) Uani d PD 0.50 C -1 N
C23 0.2386(2) 0.3095(2) 0.4402(12) 0.0271(17) Uani d PD 0.50 C -1 C
C24 0.1683(2) 0.30746(15) 0.3777(7) 0.0302(10) Uani d PD 0.50 C -1 C
C25 0.13592(19) 0.25274(13) 0.3568(8) 0.0290(10) Uani d PD 0.50 C -1 C
C26 0.1737(2) 0.20111(15) 0.3906(7) 0.0277(9) Uani d PD 0.50 C -1 C
H3 0.1314 0.0405 0.2091 0.043 Uiso calc PR 0.50 A -1 H
H2A 0.0432 -0.0433 0.6762 0.030 Uiso calc PR 0.50 A -1 H
H2B 0.0320 -0.0485 0.4532 0.030 Uiso calc PR 0.50 A -1 H
H3A 0.1578 -0.0678 0.4187 0.028 Uiso calc PR 0.50 A -1 H
H3B 0.1674 -0.0574 0.6408 0.028 Uiso calc PR 0.50 A -1 H
H11 -0.0449 -0.1188 0.5912 0.043 Uiso calc PR 0.50 A -1 H
H1 0.2637 0.1232 0.4688 0.032 Uiso calc PR 0.50 C -1 H
H12 0.3713 0.2390 0.5364 0.032 Uiso calc PR 0.50 C -1 H
H13 0.4880 0.2415 0.6084 0.038 Uiso calc PR 0.50 C -1 H
H14 0.5494 0.1520 0.6418 0.039 Uiso calc PR 0.50 C -1 H
H15 0.4877 0.0629 0.5989 0.037 Uiso calc PR 0.50 C -1 H
H16 0.3655 0.0647 0.5208 0.033 Uiso calc PR 0.50 C -1 H
H23 0.2602 0.3467 0.4638 0.032 Uiso calc PR 0.50 C -1 H
H24 0.1430 0.3427 0.3499 0.036 Uiso calc PR 0.50 C -1 H
H25 0.0873 0.2506 0.3190 0.035 Uiso calc PR 0.50 C -1 H
H26 0.1522 0.1633 0.3792 0.033 Uiso calc PR 0.50 C -1 H
H61 0.1550 0.0500 -0.113 0.030 Uiso d PD 0.50 D -1 H
H62 0.2085 0.0189 -0.016 0.030 Uiso d PD 0.50 E -1 H

loop_
_atom_site_aniso_label
_atom_site_aniso_U_11
_atom_site_aniso_U_22
_atom_site_aniso_U_33
_atom_site_aniso_U_12
_atom_site_aniso_U_13
_atom_site_aniso_U_23
P1 0.0195(7) 0.0179(10) 0.0283(13) -0.0001(7) -0.0018(8) -0.0010(9)
O3 0.0238(17) 0.0311(16) 0.0308(18) 0.0021(14) -0.0015(14) 0.0032(14)
O4 0.0172(14) 0.0210(13) 0.038(2) -0.0004(10) 0.0005(13) 0.0014(14)
O5 0.0258(17) 0.0237(16) 0.0308(19) 0.0038(14) -0.0002(16) -0.0041(14)
C1 0.021(3) 0.028(3) 0.037(3) 0.0017(19) 0.002(2) 0.001(3)
C2 0.0185(19) 0.022(2) 0.035(2) 0.0046(16) -0.0011(18) 0.0007(19)
C3 0.025(4) 0.016(5) 0.030(6) 0.005(3) -0.006(4) -0.003(3)
O1 0.017(3) 0.0200(13) 0.0486(19) -0.0034(12) 0.0014(14) 0.0028(13)
O2 0.0267(16) 0.0198(14) 0.070(3) 0.0047(12) 0.0039(17) 0.0011(17)
O6 0.0368(17) 0.0387(16) 0.0286(15) 0.0160(13) -0.0006(19) 0.0014(19)
N1 0.0194(15) 0.0230(16) 0.038(2) -0.0038(13) -0.0022(19) 0.002(2)
C11 0.0212(18) 0.0257(18) 0.029(3) -0.0020(16) -0.0003(17) 0.0024(17)
N12 0.0226(18) 0.0224(15) 0.035(2) 0.0016(13) -0.0038(14) 0.0011(15)
C13 0.022(2) 0.031(2) 0.041(3) -0.0012(17) -0.006(2) 0.006(2)
C14 0.0255(19) 0.031(2) 0.042(2) -0.013(11) -0.001(16) 0.0030(19)
C15 0.024(2) 0.031(2) 0.037(3) 0.0014(17) -0.004(2) 0.003(2)
C16 0.024(2) 0.0259(19) 0.032(3) -0.0009(17) 0.0011(16) 0.0024(18)
C21 0.029(3) 0.016(4) 0.034(3) 0.001(3) -0.010(3) 0.010(3)
N22 0.0309(19) 0.0149(17) 0.036(2) -0.0032(15) -0.0025(19) -0.001(2)
C23 0.028(3) 0.016(3) 0.037(3) 0.000(3) 0.003(3) -0.008(3)
C24 0.032(2) 0.026(2) 0.033(3) 0.0019(19) -0.003(2) 0.0031(19)
C25 0.025(2) 0.028(2) 0.033(3) -0.0004(19) -0.008(2) -0.0006(19)
C26 0.025(2) 0.026(2) 0.033(2) -0.0056(17) -0.0036(19) 0.0030(19)

loop_
_atom_type_symbol
_atom_type_description
_atom_type_scat_dispersion_real
_atom_type_scat_dispersion_imag
_atom_type_scat_source
C C 0.0033 0.0016 'International Tables Vol C Tables 4.2.6.8 and 6.1.1.4'
H H 0.0000 0.0000 'International Tables Vol C Tables 4.2.6.8 and 6.1.1.4'
N N 0.0061 0.0033 'International Tables Vol C Tables 4.2.6.8 and 6.1.1.4'
O O 0.0106 0.0060 'International Tables Vol C Tables 4.2.6.8 and 6.1.1.4'
P P 0.1023 0.0942 'International Tables Vol C Tables 4.2.6.8 and 6.1.1.4'

loop_
_geom_angle_atom_site_label_1
_geom_angle_atom_site_label_2
_geom_angle_atom_site_label_3
_geom_angle
_geom_angle_publ_flag
O5 P1 O4 116.2(3) no
O5 P1 O3 106.5(2) no
O4 P1 O3 110.3(3) no
O5 P1 C3 108.4(5) no
O4 P1 C3 108.2(4) no
O3 P1 C3 106.8(5) no
O2 C1 O1 120.2(4) no
O2 C1 C2 123.4(4) no
O1 C1 C2 116.3(4) no
C1 C2 C3 113.1(4) no
C1 C2 H2A 109.0 no
C3 C2 H2A 109.0 no
C1 C2 H2B 109.0 no
C3 C2 H2B 109.0 no
H2A C2 H2B 107.8 no
C2 C3 P1 111.5(6) no
C2 C3 H3A 109.3 no
P1 C3 H3A 109.3 no
C2 C3 H3B 109.3 no
P1 C3 H3B 109.3 no
H3A C3 H3B 108.0 no
H61 O6 H62 114 no
C11 N1 C21 127.3(3) no
C11 N1 H1 116.3 no
C21 N1 H1 116.3 no
N12 C11 N1 119.2(3) no
N12 C11 C16 121.2(3) no
N1 C11 C16 119.6(3) no
C11 N12 C13 121.5(3) no
C11 N12 H12 119.3 no
C13 N12 H12 119.3 no
N12 C13 C14 120.1(3) no
N12 C13 H13 120.0 no
C14 C13 H13 120.0 no
C13 C14 C15 119.3(2) no
C13 C14 H14 120.4 no
C15 C14 H14 120.4 no
C16 C15 C14 119.8(3) no
C16 C15 H15 120.1 no
C14 C15 H15 120.1 no
C15 C16 C11 118.1(3) no
C15 C16 H16 120.9 no
C11 C16 H16 120.9 no
N22 C21 C26 124.2(4) no
N22 C21 N1 117.0(4) no
C26 C21 N1 118.7(3) no
C21 N22 C23 118.7(4) no
N22 C23 C24 121.5(4) no
N22 C23 H23 119.2 no
C24 C23 H23 119.2 no
C23 C24 C25 118.5(4) no
C23 C24 H24 120.7 no
C25 C24 H24 120.7 no
C26 C25 C24 120.8(3) no
C26 C25 H25 119.6 no
C24 C25 H25 119.6 no
C25 C26 C21 116.0(4) no
C25 C26 H26 122.0 no
C21 C26 H26 122.0 no

loop_
_geom_bond_atom_site_label_1
_geom_bond_atom_site_label_2
_geom_bond_distance
_geom_bond_publ_flag
P1 O5 1.513(3) no
P1 O4 1.514(4) no
P1 O3 1.572(5) no
P1 C3 1.815(6) no
O3 H3 0.84 no
C1 O2 1.216(5) no
C1 O1 1.326(5) no
C1 C2 1.513(5) no
C2 C3 1.530(8) no
C2 H2A 0.99 no
C2 H2B 0.99 no
C3 H3A 0.99 no
C3 H3B 0.99 no
O1 H11 0.84 no
O6 H61 0.84 no
O6 H62 0.84 no
N1 C11 1.382(4) no
N1 C21 1.410(4) no
N1 H1 0.88 no
C11 N12 1.3397(11) no
C11 C16 1.3898(11) no
N12 C13 1.3401(11) no
N12 H12 0.88 no
C13 C14 1.3894(11) no
C13 H13 0.95 no
C14 C15 1.3902(11) no
C14 H14 0.95 no
C15 C16 1.3894(11) no
C15 H15 0.95 no
C16 H16 0.95 no
C21 N22 1.3387(11) no
C21 C26 1.3892(11) no
N22 C23 1.3400(11) no
C23 C24 1.3895(11) no
C23 H23 0.95 no
C24 C25 1.3895(11) no
C24 H24 0.95 no
C25 C26 1.3891(11) no
C25 H25 0.95 no
C26 H26 0.95 no

loop_
_geom_hbond_atom_site_label_D
_geom_hbond_atom_site_label_H
_geom_hbond_atom_site_label_A
_geom_hbond_site_symmetry_A
_geom_hbond_distance_DH
_geom_hbond_distance_HA
_geom_hbond_distance_DA
_geom_hbond_angle_DHA
_geom_hbond_publ_flag
O3 H3 O6 . 0.84 1.76 2.579(5) 165 y
O3 H3 O6 4_555 0.84 2.60 3.308(5) 143 y
O1 H11 O5 2 0.84 1.79 2.580(4) 156 y
N1 H1 O4 . 0.88 1.88 2.755(4) 173 y
N12 H12 N22 . 0.88 1.90 2.589(5) 134 y
N12 H12 O2 15 0.88 2.27 2.961(4) 135 y
O6 H61 O5 1_554 0.84 1.92 2.755(6) 177 y
O6 H62 O4 10_554 0.84 1.91 2.744(4) 172 y

loop_
_geom_torsion_atom_site_label_1
_geom_torsion_atom_site_label_2
_geom_torsion_atom_site_label_3
_geom_torsion_atom_site_label_4
_geom_torsion
_geom_torsion_publ_flag
O2 C1 C2 C3 -0.9(11) no
O1 C1 C2 C3 178.5(7) no
C1 C2 C3 P1 175.7(6) no
O5 P1 C3 C2 52.4(9) no
O4 P1 C3 C2 179.2(5) no
O3 P1 C3 C2 -62.0(8) no
C21 N1 C11 N12 3.9(7) no
C21 N1 C11 C16 -175.5(6) no
N1 C11 N12 C13 -179.5(4) no
C16 C11 N12 C13 -0.1(7) no
C11 N12 C13 C14 -0.1(7) no
N12 C13 C14 C15 0.1(7) no
C13 C14 C15 C16 0.2(7) no
C14 C15 C16 C11 -0.5(7) no
N12 C11 C16 C15 0.4(7) no
N1 C11 C16 C15 179.8(4) no
C11 N1 C21 N22 -4.9(9) no
C11 N1 C21 C26 177.5(5) no
C26 C21 N22 C23 -1.1(8) no
N1 C21 N22 C23 -178.5(8) no
C21 N22 C23 C24 -2.8(9) no
N22 C23 C24 C25 4.6(11) no
C23 C24 C25 C26 -2.5(8) no
C24 C25 C26 C21 -1.1(8) no
N22 C21 C26 C25 3.0(9) no
N1 C21 C26 C25 -179.6(5) no
